data_4516925
loop_
_publ_author_name
'Tarai, Arup'
'Baruah, Jubaraj B.'

_publ_section_title
;
 Conformation and Visual Distinction between Urea and Thiourea Derivatives
 by an Acetate Ion and a Hexafluorosilicate Cocrystal of the Urea
 Derivative in the Detection of Water in Dimethylsulfoxide.
;
_journal_issue 10
_journal_name_full 'ACS omega'
_journal_page_first 6991
_journal_page_last 7001
_journal_paper_doi 10.1021/acsomega.7b01217
_journal_volume 2
_journal_year 2017
_chemical_formula_moiety 'C15 H13 N3 O5, C3 H7 N O'
_chemical_formula_sum 'C18 H20 N4 O6'
_chemical_formula_weight 388.38
_space_group_crystal_system triclinic
_space_group_IT_number 2
_space_group_name_Hall '-P 1'
_space_group_name_H-M_alt 'P -1'
_atom_sites_solution_hydrogens geom
_audit_creation_method SHELXL-2014/7
_cell_angle_alpha 95.227(3)
_cell_angle_beta 93.915(2)
_cell_angle_gamma 98.882(2)
_cell_formula_units_Z 4
_cell_length_a 7.7434(3)
_cell_length_b 12.1722(5)
_cell_length_c 20.2617(7)
_cell_measurement_reflns_used 2642
_cell_measurement_temperature 296(2)
_cell_measurement_theta_max 22.58
_cell_measurement_theta_min 2.35
_cell_volume 1872.41(12)
_computing_structure_refinement 'SHELXL-2014/7 (Sheldrick, 2014)'
_diffrn_ambient_temperature 296(2)
_diffrn_measured_fraction_theta_full 0.981
_diffrn_measured_fraction_theta_max 0.981
_diffrn_measurement_device_type 'CCD area detector'
_diffrn_measurement_method 'phi and omega scans'
_diffrn_radiation_type MoK\a
_diffrn_radiation_wavelength 0.71073
_diffrn_reflns_av_R_equivalents 0.0537
_diffrn_reflns_av_unetI/netI 0.0581
_diffrn_reflns_Laue_measured_fraction_full 0.981
_diffrn_reflns_Laue_measured_fraction_max 0.981
_diffrn_reflns_limit_h_max 9
_diffrn_reflns_limit_h_min -9
_diffrn_reflns_limit_k_max 14
_diffrn_reflns_limit_k_min -14
_diffrn_reflns_limit_l_max 24
_diffrn_reflns_limit_l_min -24
_diffrn_reflns_number 23947
_diffrn_reflns_point_group_measured_fraction_full 0.981
_diffrn_reflns_point_group_measured_fraction_max 0.981
_diffrn_reflns_theta_full 25.050
_diffrn_reflns_theta_max 25.050
_diffrn_reflns_theta_min 1.013
_exptl_absorpt_coefficient_mu 0.105
_exptl_absorpt_correction_T_max 0.987
_exptl_absorpt_correction_T_min 0.970
_exptl_absorpt_correction_type multi-scan
_exptl_absorpt_process_details multi-scan
_exptl_crystal_colour yellow
_exptl_crystal_density_diffrn 1.378
_exptl_crystal_description Block
_exptl_crystal_F_000 816
_exptl_crystal_size_max 0.32
_exptl_crystal_size_mid 0.24
_exptl_crystal_size_min 0.12
_refine_diff_density_max 0.227
_refine_diff_density_min -0.270
_refine_diff_density_rms 0.068
_refine_ls_extinction_method none
_refine_ls_goodness_of_fit_ref 1.081
_refine_ls_hydrogen_treatment constr
_refine_ls_matrix_type full
_refine_ls_number_parameters 511
_refine_ls_number_reflns 6504
_refine_ls_number_restraints 0
_refine_ls_restrained_S_all 1.081
_refine_ls_R_factor_all 0.1107
_refine_ls_R_factor_gt 0.0532
_refine_ls_shift/su_max 0.000
_refine_ls_shift/su_mean 0.000
_refine_ls_structure_factor_coef Fsqd
_refine_ls_weighting_details 'w=1/[\s^2^(Fo^2^)+(0.0100P)^2^+1.5000P] where P=(Fo^2^+2Fc^2^)/3'
_refine_ls_weighting_scheme calc
_refine_ls_wR_factor_gt 0.0966
_refine_ls_wR_factor_ref 0.1357
_reflns_Friedel_coverage 0.000
_reflns_number_gt 3582
_reflns_number_total 6504
_reflns_threshold_expression 'I > 2\s(I)'
_cod_data_source_file ao7b01217_si_001.cif
_cod_data_source_block L1.DMF
_cod_database_code 4516925
_shelx_shelxl_version_number 2014/7
_shelx_space_group_comment
;
The symmetry employed for this shelxl refinement is uniquely defined
by the following loop, which should always be used as a source of
symmetry information in preference to the above space-group names.
They are only intended as comments.
;

loop_
_space_group_symop_operation_xyz
'x, y, z'
'-x, -y, -z'

loop_
_atom_site_label
_atom_site_type_symbol
_atom_site_fract_x
_atom_site_fract_y
_atom_site_fract_z
_atom_site_U_iso_or_equiv
_atom_site_adp_type
_atom_site_occupancy
_atom_site_site_symmetry_order
_atom_site_calc_flag
_atom_site_refinement_flags_posn
_atom_site_refinement_flags_adp
C5 C 0.0623(4) 0.1971(3) 0.12544(15) 0.0542(9) Uani 1 1 d . .
H5 H -0.0056 0.1265 0.1173 0.065 Uiso 1 1 calc R U
C8 C 0.2613(4) 0.4064(3) 0.14949(15) 0.0523(8) Uani 1 1 d . .
H8 H 0.3282 0.4773 0.1576 0.063 Uiso 1 1 calc R U
C2 C 0.2005(4) 0.4397(3) 0.02996(16) 0.0516(8) Uani 1 1 d . .
C7 C 0.2439(4) 0.3387(3) 0.20095(15) 0.0522(8) Uani 1 1 d . .
H7 H 0.2981 0.3642 0.2431 0.063 Uiso 1 1 calc R U
C28 C 0.6968(4) 0.5418(3) 0.40932(15) 0.0498(8) Uani 1 1 d . .
C3 C 0.1811(4) 0.3707(3) 0.08609(14) 0.0480(8) Uani 1 1 d . .
C13 C 0.2537(4) -0.0193(3) 0.51958(16) 0.0543(9) Uani 1 1 d . .
C6 C 0.1449(4) 0.2325(3) 0.18898(15) 0.0495(8) Uani 1 1 d . .
C25 C 0.7572(4) 0.4755(3) 0.53429(15) 0.0484(8) Uani 1 1 d . .
C18 C 0.7322(4) 0.1459(3) 0.84121(15) 0.0507(8) Uani 1 1 d . .
C19 C 0.6449(4) 0.1149(3) 0.77837(15) 0.0541(9) Uani 1 1 d . .
H19 H 0.5707 0.0465 0.7702 0.065 Uiso 1 1 calc R U
C20 C 0.6662(4) 0.1836(3) 0.72781(16) 0.0551(9) Uani 1 1 d . .
H20 H 0.6063 0.1616 0.6862 0.066 Uiso 1 1 calc R U
C15 C 0.2828(4) 0.1209(3) 0.44423(16) 0.0567(9) Uani 1 1 d . .
H15 H 0.3271 0.1927 0.4349 0.068 Uiso 1 1 calc R U
C33 C 0.1402(5) 0.6610(3) 0.70566(16) 0.0580(9) Uani 1 1 d . .
H33 H 0.1351 0.7062 0.6712 0.070 Uiso 1 1 calc R U
C24 C 0.7323(4) 0.3569(3) 0.62823(16) 0.0521(8) Uani 1 1 d . .
C21 C 0.7778(4) 0.2860(3) 0.73946(15) 0.0497(8) Uani 1 1 d . .
C26 C 0.6533(4) 0.4032(3) 0.48505(15) 0.0536(9) Uani 1 1 d . .
H26 H 0.6048 0.3319 0.4940 0.064 Uiso 1 1 calc R U
C4 C 0.0796(4) 0.2647(3) 0.07491(15) 0.0541(9) Uani 1 1 d . .
H4 H 0.0234 0.2397 0.0330 0.065 Uiso 1 1 calc R U
C29 C 0.8027(5) 0.6147(3) 0.45715(16) 0.0596(9) Uani 1 1 d . .
H29 H 0.8534 0.6850 0.4474 0.072 Uiso 1 1 calc R U
C11 C 0.1198(5) -0.0621(3) 0.40941(16) 0.0575(9) Uani 1 1 d . .
H11 H 0.0537 -0.1127 0.3766 0.069 Uiso 1 1 calc R U
C34 C 0.8109(5) 0.8534(3) 0.21825(17) 0.0607(9) Uani 1 1 d . .
H34 H 0.8001 0.8171 0.2565 0.073 Uiso 1 1 calc R U
C22 C 0.8662(4) 0.3164(3) 0.80241(16) 0.0550(9) Uani 1 1 d . .
H22 H 0.9423 0.3841 0.8106 0.066 Uiso 1 1 calc R U
C27 C 0.6218(4) 0.4373(3) 0.42258(16) 0.0545(9) Uani 1 1 d . .
H27 H 0.5503 0.3896 0.3898 0.065 Uiso 1 1 calc R U
C23 C 0.8431(4) 0.2482(3) 0.85243(16) 0.0553(9) Uani 1 1 d . .
H23 H 0.9020 0.2706 0.8942 0.066 Uiso 1 1 calc R U
C10 C 0.1812(4) 0.0460(3) 0.39518(15) 0.0499(8) Uani 1 1 d . .
C12 C 0.1556(5) -0.0949(3) 0.47124(16) 0.0575(9) Uani 1 1 d . .
H12 H 0.1142 -0.1673 0.4804 0.069 Uiso 1 1 calc R U
C17 C 0.7095(5) 0.0756(3) 0.89611(17) 0.0561(9) Uani 1 1 d . .
C9 C 0.1900(5) 0.1668(3) 0.30176(16) 0.0554(9) Uani 1 1 d . .
C14 C 0.3178(5) 0.0882(3) 0.50688(16) 0.0587(9) Uani 1 1 d . .
H14 H 0.3837 0.1383 0.5400 0.070 Uiso 1 1 calc R U
C35 C 0.6357(5) 0.6864(3) 0.15993(17) 0.0699(11) Uani 1 1 d . .
H35A H 0.6377 0.6627 0.2039 0.105 Uiso 1 1 calc R U
H35B H 0.6888 0.6365 0.1312 0.105 Uiso 1 1 calc R U
H35C H 0.5165 0.6856 0.1431 0.105 Uiso 1 1 calc R U
C30 C 0.8317(5) 0.5816(3) 0.51919(16) 0.0600(9) Uani 1 1 d . .
H30 H 0.9021 0.6303 0.5518 0.072 Uiso 1 1 calc R U
C31 C 0.2573(5) 0.6341(3) 0.81465(17) 0.0726(11) Uani 1 1 d . .
H31A H 0.2064 0.6669 0.8520 0.109 Uiso 1 1 calc R U
H31B H 0.3785 0.6314 0.8267 0.109 Uiso 1 1 calc R U
H31C H 0.1958 0.5597 0.8018 0.109 Uiso 1 1 calc R U
C36 C 0.7459(5) 0.8505(3) 0.10057(17) 0.0786(12) Uani 1 1 d . .
H36A H 0.8141 0.9239 0.1091 0.118 Uiso 1 1 calc R U
H36B H 0.6305 0.8558 0.0820 0.118 Uiso 1 1 calc R U
H36C H 0.8015 0.8055 0.0698 0.118 Uiso 1 1 calc R U
C32 C 0.3464(5) 0.8140(3) 0.76498(19) 0.0794(12) Uani 1 1 d . .
H32A H 0.3289 0.8470 0.7243 0.119 Uiso 1 1 calc R U
H32B H 0.4685 0.8097 0.7736 0.119 Uiso 1 1 calc R U
H32C H 0.3090 0.8592 0.8009 0.119 Uiso 1 1 calc R U
O2 O 0.3047(3) 0.53824(18) 0.04610(10) 0.0639(7) Uani 1 1 d . .
O9 O 0.6184(3) 0.28250(18) 0.60295(11) 0.0666(7) Uani 1 1 d . .
O10 O 0.6058(4) -0.0211(2) 0.87943(11) 0.0736(7) Uani 1 1 d . .
O1 O 0.1316(3) 0.41111(19) -0.02584(11) 0.0723(7) Uani 1 1 d . .
O12 O 0.0493(3) 0.5677(2) 0.69768(11) 0.0728(7) Uani 1 1 d . .
O3 O 0.2848(4) 0.2490(2) 0.32923(11) 0.0781(8) Uani 1 1 d . .
O7 O 0.5583(4) 0.5198(2) 0.30264(12) 0.0770(8) Uani 1 1 d . .
O4 O 0.8970(4) 0.9482(2) 0.22417(12) 0.0803(8) Uani 1 1 d . .
O11 O 0.7766(4) 0.1023(2) 0.95196(13) 0.0970(10) Uani 1 1 d . .
O8 O 0.7583(4) 0.6642(2) 0.33024(13) 0.0928(9) Uani 1 1 d . .
O6 O 0.2373(5) -0.1517(2) 0.59422(13) 0.1051(11) Uani 1 1 d . .
O5 O 0.3581(5) 0.0142(3) 0.63009(14) 0.1126(12) Uani 1 1 d . .
N1 N 0.1201(4) 0.1568(2) 0.23657(12) 0.0580(8) Uani 1 1 d . .
H1 H 0.0514 0.0950 0.2234 0.070 Uiso 1 1 calc R U
N4 N 0.8115(4) 0.3609(2) 0.69187(13) 0.0601(8) Uani 1 1 d . .
H4A H 0.8927 0.4173 0.7038 0.072 Uiso 1 1 calc R U
N7 N 0.7331(4) 0.7994(2) 0.16242(12) 0.0536(7) Uani 1 1 d . .
N6 N 0.2439(4) 0.7016(2) 0.75914(13) 0.0555(7) Uani 1 1 d . .
N2 N 0.1364(4) 0.0716(2) 0.33111(12) 0.0598(8) Uani 1 1 d . .
H2 H 0.0651 0.0205 0.3066 0.072 Uiso 1 1 calc R U
N5 N 0.7986(4) 0.4494(2) 0.59849(13) 0.0587(8) Uani 1 1 d . .
H5A H 0.8759 0.4975 0.6226 0.070 Uiso 1 1 calc R U
N3 N 0.2864(4) -0.0544(3) 0.58580(15) 0.0717(9) Uani 1 1 d . .
N8 N 0.6679(4) 0.5773(3) 0.34300(14) 0.0621(8) Uani 1 1 d . .
C1 C 0.3290(5) 0.6109(3) -0.00604(17) 0.0782(12) Uani 1 1 d . .
H1A H 0.3823 0.5748 -0.0416 0.117 Uiso 1 1 calc R U
H1B H 0.4037 0.6794 0.0113 0.117 Uiso 1 1 calc R U
H1C H 0.2173 0.6270 -0.0225 0.117 Uiso 1 1 calc R U
C16 C 0.5693(7) -0.0958(3) 0.9313(2) 0.1041(16) Uani 1 1 d . .
H16A H 0.6707 -0.0881 0.9624 0.156 Uiso 1 1 calc R U
H16B H 0.5414 -0.1717 0.9114 0.156 Uiso 1 1 calc R U
H16C H 0.4717 -0.0765 0.9541 0.156 Uiso 1 1 calc R U

loop_
_atom_site_aniso_label
_atom_site_aniso_U_11
_atom_site_aniso_U_22
_atom_site_aniso_U_33
_atom_site_aniso_U_23
_atom_site_aniso_U_13
_atom_site_aniso_U_12
C5 0.064(2) 0.0467(19) 0.046(2) 0.0018(16) -0.0034(16) -0.0036(16)
C8 0.054(2) 0.0470(19) 0.054(2) 0.0094(16) -0.0019(16) -0.0009(15)
C2 0.050(2) 0.056(2) 0.049(2) 0.0063(17) 0.0037(16) 0.0092(16)
C7 0.053(2) 0.055(2) 0.0452(19) 0.0080(16) -0.0052(15) 0.0008(16)
C28 0.048(2) 0.060(2) 0.0421(19) 0.0115(16) 0.0060(15) 0.0084(16)
C3 0.049(2) 0.052(2) 0.0425(19) 0.0091(15) 0.0006(15) 0.0046(15)
C13 0.060(2) 0.056(2) 0.048(2) 0.0159(17) 0.0033(16) 0.0051(17)
C6 0.051(2) 0.049(2) 0.0468(19) 0.0097(16) 0.0040(15) 0.0021(15)
C25 0.048(2) 0.051(2) 0.0453(19) 0.0095(16) 0.0026(15) 0.0037(15)
C18 0.051(2) 0.053(2) 0.047(2) 0.0074(16) 0.0012(15) 0.0078(16)
C19 0.061(2) 0.0481(19) 0.049(2) 0.0074(16) 0.0004(16) -0.0017(16)
C20 0.060(2) 0.055(2) 0.046(2) 0.0043(16) -0.0033(16) 0.0003(17)
C15 0.066(2) 0.047(2) 0.053(2) 0.0096(17) -0.0009(17) -0.0036(16)
C33 0.058(2) 0.065(2) 0.050(2) 0.0123(18) 0.0046(17) 0.0026(18)
C24 0.049(2) 0.054(2) 0.052(2) 0.0093(17) 0.0012(16) 0.0043(17)
C21 0.046(2) 0.055(2) 0.049(2) 0.0117(16) 0.0014(15) 0.0050(15)
C26 0.057(2) 0.049(2) 0.053(2) 0.0081(16) 0.0065(16) 0.0000(16)
C4 0.061(2) 0.056(2) 0.0414(19) 0.0042(16) -0.0018(15) 0.0014(17)
C29 0.066(2) 0.052(2) 0.058(2) 0.0158(17) 0.0030(18) -0.0040(17)
C11 0.071(3) 0.046(2) 0.051(2) 0.0004(16) 0.0017(17) -0.0015(17)
C34 0.065(2) 0.056(2) 0.057(2) 0.0055(18) -0.0020(18) -0.0006(18)
C22 0.053(2) 0.053(2) 0.056(2) 0.0075(17) -0.0063(16) -0.0004(16)
C27 0.058(2) 0.054(2) 0.049(2) 0.0044(16) 0.0038(16) 0.0020(16)
C23 0.053(2) 0.060(2) 0.049(2) 0.0044(17) -0.0047(16) 0.0026(17)
C10 0.057(2) 0.0463(19) 0.0446(19) 0.0072(15) 0.0040(15) 0.0029(15)
C12 0.067(2) 0.048(2) 0.056(2) 0.0129(17) 0.0077(17) -0.0002(17)
C17 0.060(2) 0.056(2) 0.050(2) 0.0054(18) 0.0014(17) 0.0017(17)
C9 0.058(2) 0.056(2) 0.051(2) 0.0092(17) 0.0003(17) 0.0022(17)
C14 0.061(2) 0.058(2) 0.051(2) 0.0066(17) -0.0041(16) -0.0037(17)
C35 0.073(3) 0.057(2) 0.071(2) 0.0027(19) -0.0015(19) -0.0104(19)
C30 0.065(3) 0.054(2) 0.056(2) 0.0074(17) -0.0015(17) -0.0060(17)
C31 0.081(3) 0.079(3) 0.058(2) 0.018(2) -0.0005(19) 0.011(2)
C36 0.091(3) 0.085(3) 0.059(2) 0.023(2) -0.001(2) 0.008(2)
C32 0.081(3) 0.062(2) 0.086(3) 0.008(2) -0.003(2) -0.013(2)
O2 0.0770(18) 0.0589(15) 0.0513(14) 0.0191(12) -0.0064(12) -0.0057(12)
O9 0.0757(18) 0.0592(15) 0.0569(15) 0.0120(12) -0.0105(12) -0.0108(13)
O10 0.096(2) 0.0642(16) 0.0560(15) 0.0210(12) -0.0031(13) -0.0053(14)
O1 0.092(2) 0.0719(17) 0.0469(15) 0.0076(12) -0.0070(13) -0.0029(13)
O12 0.0747(18) 0.0656(16) 0.0680(16) 0.0065(13) -0.0043(13) -0.0159(14)
O3 0.099(2) 0.0634(16) 0.0587(16) 0.0150(13) -0.0175(14) -0.0227(14)
O7 0.086(2) 0.0902(19) 0.0502(15) 0.0104(13) -0.0100(14) 0.0033(15)
O4 0.090(2) 0.0569(16) 0.0825(18) 0.0034(13) -0.0054(14) -0.0168(14)
O11 0.124(3) 0.096(2) 0.0567(17) 0.0154(15) -0.0163(16) -0.0210(18)
O8 0.108(2) 0.090(2) 0.0758(19) 0.0397(16) 0.0018(16) -0.0146(17)
O6 0.163(3) 0.075(2) 0.0734(19) 0.0359(16) -0.0037(18) -0.0057(19)
O5 0.153(3) 0.105(2) 0.0604(18) 0.0215(17) -0.0299(18) -0.030(2)
N1 0.069(2) 0.0495(16) 0.0488(17) 0.0092(13) -0.0067(14) -0.0079(14)
N4 0.0577(19) 0.0640(18) 0.0522(17) 0.0168(14) -0.0077(14) -0.0107(14)
N7 0.0585(19) 0.0514(16) 0.0469(16) 0.0066(13) -0.0022(13) -0.0011(13)
N6 0.0579(19) 0.0528(17) 0.0529(17) 0.0111(14) -0.0014(14) -0.0013(13)
N2 0.077(2) 0.0487(17) 0.0471(17) 0.0088(13) -0.0037(14) -0.0097(14)
N5 0.062(2) 0.0569(18) 0.0511(17) 0.0130(14) -0.0059(13) -0.0100(14)
N3 0.083(2) 0.074(2) 0.056(2) 0.0214(18) -0.0020(17) 0.0010(18)
N8 0.064(2) 0.070(2) 0.0559(19) 0.0168(16) 0.0083(16) 0.0120(16)
C1 0.093(3) 0.077(3) 0.064(2) 0.031(2) 0.000(2) -0.001(2)
C16 0.134(5) 0.092(3) 0.085(3) 0.036(3) 0.012(3) -0.001(3)

loop_
_atom_type_symbol
_atom_type_description
_atom_type_scat_dispersion_real
_atom_type_scat_dispersion_imag
_atom_type_scat_source
C C 0.0033 0.0016 'International Tables Vol C Tables 4.2.6.8 and 6.1.1.4'
H H 0.0000 0.0000 'International Tables Vol C Tables 4.2.6.8 and 6.1.1.4'
N N 0.0061 0.0033 'International Tables Vol C Tables 4.2.6.8 and 6.1.1.4'
O O 0.0106 0.0060 'International Tables Vol C Tables 4.2.6.8 and 6.1.1.4'

loop_
_geom_angle_atom_site_label_1
_geom_angle_atom_site_label_2
_geom_angle_atom_site_label_3
_geom_angle
C4 C5 C6 121.1(3)
C7 C8 C3 121.6(3)
O1 C2 O2 122.3(3)
O1 C2 C3 124.4(3)
O2 C2 C3 113.3(3)
C8 C7 C6 119.4(3)
C27 C28 C29 121.5(3)
C27 C28 N8 119.9(3)
C29 C28 N8 118.6(3)
C8 C3 C4 118.5(3)
C8 C3 C2 122.8(3)
C4 C3 C2 118.7(3)
C12 C13 C14 121.3(3)
C12 C13 N3 118.7(3)
C14 C13 N3 120.0(3)
C7 C6 N1 124.5(3)
C7 C6 C5 119.0(3)
N1 C6 C5 116.5(3)
C26 C25 N5 124.7(3)
C26 C25 C30 118.9(3)
N5 C25 C30 116.3(3)
C23 C18 C19 118.5(3)
C23 C18 C17 119.0(3)
C19 C18 C17 122.5(3)
C20 C19 C18 121.4(3)
C19 C20 C21 119.7(3)
C14 C15 C10 120.0(3)
O12 C33 N6 125.0(3)
O9 C24 N5 125.0(3)
O9 C24 N4 124.3(3)
N5 C24 N4 110.6(3)
C20 C21 C22 118.7(3)
C20 C21 N4 124.6(3)
C22 C21 N4 116.7(3)
C27 C26 C25 120.0(3)
C5 C4 C3 120.3(3)
C30 C29 C28 118.9(3)
C12 C11 C10 120.8(3)
O4 C34 N7 125.5(3)
C23 C22 C21 121.2(3)
C28 C27 C26 119.6(3)
C22 C23 C18 120.5(3)
C11 C10 C15 119.2(3)
C11 C10 N2 116.5(3)
C15 C10 N2 124.3(3)
C11 C12 C13 119.3(3)
O11 C17 O10 121.9(3)
O11 C17 C18 124.2(3)
O10 C17 C18 113.9(3)
O3 C9 N2 124.8(3)
O3 C9 N1 124.4(3)
N2 C9 N1 110.8(3)
C13 C14 C15 119.3(3)
C29 C30 C25 121.0(3)
C2 O2 C1 116.7(2)
C17 O10 C16 118.2(3)
C9 N1 C6 129.3(3)
C24 N4 C21 128.9(3)
C34 N7 C36 120.3(3)
C34 N7 C35 121.7(3)
C36 N7 C35 117.9(3)
C33 N6 C31 119.8(3)
C33 N6 C32 121.6(3)
C31 N6 C32 118.6(3)
C9 N2 C10 129.1(3)
C24 N5 C25 128.5(3)
O5 N3 O6 122.7(3)
O5 N3 C13 119.0(3)
O6 N3 C13 118.3(3)
O7 N8 O8 123.0(3)
O7 N8 C28 119.3(3)
O8 N8 C28 117.7(3)

loop_
_geom_bond_atom_site_label_1
_geom_bond_atom_site_label_2
_geom_bond_distance
C5 C4 1.372(4)
C5 C6 1.398(4)
C8 C7 1.388(4)
C8 C3 1.389(4)
C2 O1 1.214(3)
C2 O2 1.338(4)
C2 C3 1.477(4)
C7 C6 1.389(4)
C28 C27 1.373(4)
C28 C29 1.381(4)
C28 N8 1.462(4)
C3 C4 1.394(4)
C13 C12 1.379(4)
C13 C14 1.380(4)
C13 N3 1.462(4)
C6 N1 1.396(4)
C25 C26 1.389(4)
C25 N5 1.395(4)
C25 C30 1.400(4)
C18 C23 1.389(4)
C18 C19 1.392(4)
C18 C17 1.468(4)
C19 C20 1.383(4)
C20 C21 1.393(4)
C15 C14 1.386(4)
C15 C10 1.394(4)
C33 O12 1.231(4)
C33 N6 1.313(4)
C24 O9 1.212(3)
C24 N5 1.371(4)
C24 N4 1.383(4)
C21 C22 1.396(4)
C21 N4 1.397(4)
C26 C27 1.385(4)
C29 C30 1.369(4)
C11 C12 1.372(4)
C11 C10 1.391(4)
C34 O4 1.231(4)
C34 N7 1.313(4)
C22 C23 1.371(4)
C10 N2 1.396(4)
C17 O11 1.207(4)
C17 O10 1.320(4)
C9 O3 1.210(4)
C9 N2 1.371(4)
C9 N1 1.380(4)
C35 N7 1.458(4)
C31 N6 1.459(4)
C36 N7 1.451(4)
C32 N6 1.463(4)
O2 C1 1.443(4)
O10 C16 1.465(4)
O7 N8 1.223(3)
O8 N8 1.233(3)
O6 N3 1.218(3)
O5 N3 1.210(4)
